data_2207647
loop_
_publ_author_name
'Ersanl\?i, Cem C\"uneyt'
'Albayrak, \,Cigdem'
'Odaba\,soglu, Mustafa'
'B\"uy\"ukg\"ung\"or, Orhan'

_publ_section_title
(<i>Z</i>)-4-[(<i>E</i>)-(4-Butylphenyl)diazenyl]-6-{[1,3-dihydroxy-2-(hydroxymethyl)propan-2-ylamino]methylene}-2-methoxycyclohexa-2,4-dienone
_journal_issue 12
_journal_name_full 'Acta Crystallographica Section E'
_journal_page_first o4139
_journal_page_last o4141
_journal_paper_doi 10.1107/S1600536805037177
_journal_volume 61
_journal_year 2005
_chemical_formula_iupac 'C22 H29 N3 O5'
_chemical_formula_moiety 'C22 H29 N3 O5'
_chemical_formula_sum 'C22 H29 N3 O5'
_chemical_formula_weight 415.48
_chemical_name_systematic
;
(Z)-4-((E)-(4-butylphenyl)diazenyl)-6-((1,3-dihydroxy-2-(hydroxymethyl)p
ropan-
2-ylamino)methylene)-2-methoxycyclohexa-2,4-dienone
;
_space_group_IT_number 14
_symmetry_cell_setting monoclinic
_symmetry_space_group_name_Hall '-P 2ybc'
_symmetry_space_group_name_H-M 'P 1 21/c 1'
_atom_sites_solution_hydrogens geom
_atom_sites_solution_primary direct
_atom_sites_solution_secondary difmap
_audit_creation_method SHELXL-97
_cell_angle_alpha 90.00
_cell_angle_beta 95.488(6)
_cell_angle_gamma 90.00
_cell_formula_units_Z 4
_cell_length_a 18.3934(13)
_cell_length_b 10.6960(7)
_cell_length_c 10.8516(8)
_cell_measurement_reflns_used 17039
_cell_measurement_temperature 296(2)
_cell_measurement_theta_max 27.9
_cell_measurement_theta_min 1.9
_cell_volume 2125.1(3)
_computing_cell_refinement X-AREA
_computing_data_collection 'X-AREA (Stoe & Cie, 2002)'
_computing_data_reduction 'X-RED32 (Stoe & Cie, 2002)'
_computing_molecular_graphics 'ORTEP-3 for Windows (Farrugia, 1997)'
_computing_publication_material 'WinGX (Farrugia, 1999)'
_computing_structure_refinement 'SHELXL97 (Sheldrick, 1997)'
_computing_structure_solution 'SHELXS97 (Sheldrick, 1997)'
_diffrn_ambient_temperature 296(2)
_diffrn_detector_area_resol_mean 6.67
_diffrn_measured_fraction_theta_full 1.00
_diffrn_measured_fraction_theta_max 1.00
_diffrn_measurement_device_type 'STOE IPDS-II'
_diffrn_measurement_method \w
_diffrn_radiation_monochromator graphite
_diffrn_radiation_source 'fine-focus sealed tube'
_diffrn_radiation_type MoK\a
_diffrn_radiation_wavelength 0.71073
_diffrn_reflns_av_R_equivalents 0.097
_diffrn_reflns_av_sigmaI/netI 0.073
_diffrn_reflns_limit_h_max 22
_diffrn_reflns_limit_h_min -22
_diffrn_reflns_limit_k_max 13
_diffrn_reflns_limit_k_min -13
_diffrn_reflns_limit_l_max 13
_diffrn_reflns_limit_l_min -13
_diffrn_reflns_number 23762
_diffrn_reflns_theta_full 25.0
_diffrn_reflns_theta_max 26.0
_diffrn_reflns_theta_min 2.2
_diffrn_standards_number 0
_exptl_absorpt_coefficient_mu 0.093
_exptl_absorpt_correction_T_max 0.996
_exptl_absorpt_correction_T_min 0.975
_exptl_absorpt_correction_type integration
_exptl_absorpt_process_details '(X-RED32; Stoe & Cie, 2002)'
_exptl_crystal_colour orange
_exptl_crystal_density_diffrn 1.299
_exptl_crystal_density_method 'not measured'
_exptl_crystal_description plate
_exptl_crystal_F_000 888
_exptl_crystal_size_max 0.30
_exptl_crystal_size_mid 0.20
_exptl_crystal_size_min 0.05
_refine_diff_density_max 0.52
_refine_diff_density_min -0.52
_refine_ls_extinction_method none
_refine_ls_goodness_of_fit_ref 1.02
_refine_ls_hydrogen_treatment mixed
_refine_ls_matrix_type full
_refine_ls_number_parameters 252
_refine_ls_number_reflns 4173
_refine_ls_number_restraints 8
_refine_ls_restrained_S_all 1.02
_refine_ls_R_factor_all 0.146
_refine_ls_R_factor_gt 0.083
_refine_ls_shift/su_max 0.001
_refine_ls_shift/su_mean <0.001
_refine_ls_structure_factor_coef Fsqd
_refine_ls_weighting_details 'calc w=1/[\s^2^(Fo^2^)+(0.1495P)^2^] where P=(Fo^2^+2Fc^2^)/3'
_refine_ls_weighting_scheme calc
_refine_ls_wR_factor_gt 0.223
_refine_ls_wR_factor_ref 0.250
_reflns_number_gt 2194
_reflns_number_total 4173
_reflns_threshold_expression I>2\s(I)
_cod_data_source_file sj6154.cif
_cod_data_source_block I
_cod_original_sg_symbol_H-M 'P 21/c'
_cod_database_code 2207647
_cod_database_fobs_code 2207647

loop_
_symmetry_equiv_pos_as_xyz
'x, y, z'
'-x, y+1/2, -z+1/2'
'-x, -y, -z'
'x, -y-1/2, z-1/2'

loop_
_atom_site_label
_atom_site_fract_x
_atom_site_fract_y
_atom_site_fract_z
_atom_site_U_iso_or_equiv
_atom_site_adp_type
_atom_site_calc_flag
_atom_site_refinement_flags
_atom_site_occupancy
_atom_site_disorder_assembly
_atom_site_disorder_group
_atom_site_type_symbol
C1 0.5721(3) 0.6142(6) 0.4063(6) 0.0827(9) Uani d D 1 . . C
C4 0.4512(3) 0.6396(6) 0.2310(6) 0.0827(9) Uani d D 1 . . C
C2B 0.5346(6) 0.5174(9) 0.3560(10) 0.0827(9) Uani d PD 0.617(6) A 1 C
H2B 0.5499 0.4376 0.3806 0.099 Uiso calc PR 0.617(6) A 1 H
C2A 0.5653(9) 0.5243(15) 0.3030(16) 0.0827(9) Uani d PD 0.383(6) A 2 C
H2A 0.6002 0.4625 0.2958 0.099 Uiso calc PR 0.383(6) A 2 H
C3B 0.4738(6) 0.5274(10) 0.2690(10) 0.0827(9) Uani d PD 0.617(6) A 1 C
H3B 0.4495 0.4561 0.2382 0.099 Uiso calc PR 0.617(6) A 1 H
C3A 0.5053(9) 0.5352(13) 0.2173(16) 0.0827(9) Uani d PD 0.383(6) A 2 C
H3A 0.4982 0.4790 0.1519 0.099 Uiso calc PR 0.383(6) A 2 H
C5A 0.4606(6) 0.7126(9) 0.3305(10) 0.0827(9) Uani d PD 0.617(6) A 1 C
H5A 0.4256 0.7733 0.3417 0.099 Uiso calc PR 0.617(6) A 1 H
C5B 0.4909(9) 0.7377(14) 0.2644(16) 0.0827(9) Uani d PD 0.383(6) A 2 C
H5B 0.4799 0.8145 0.2271 0.099 Uiso calc PR 0.383(6) A 2 H
C6A 0.5206(5) 0.7023(9) 0.4190(10) 0.0827(9) Uani d PD 0.617(6) A 1 C
H6A 0.5251 0.7560 0.4868 0.099 Uiso calc PR 0.617(6) A 1 H
C6B 0.5514(8) 0.7278(13) 0.3583(14) 0.0827(9) Uani d PD 0.383(6) A 2 C
H6B 0.5764 0.7994 0.3864 0.099 Uiso calc PR 0.383(6) A 2 H
C7 0.3844(3) 0.6545(6) 0.1375(6) 0.0827(9) Uani d . 1 A . C
H7A 0.3412 0.6573 0.1822 0.099 Uiso calc R 1 . . H
H7B 0.3879 0.7343 0.0958 0.099 Uiso calc R 1 . . H
C8 0.3742(4) 0.5531(7) 0.0407(6) 0.092(2) Uani d . 1 . . C
H8A 0.3682 0.4738 0.0819 0.110 Uiso calc R 1 A . H
H8B 0.4182 0.5477 -0.0017 0.110 Uiso calc R 1 . . H
C9 0.3096(4) 0.5723(7) -0.0549(7) 0.099(2) Uani d . 1 A . C
H9A 0.2664 0.5864 -0.0120 0.119 Uiso calc R 1 . . H
H9B 0.3180 0.6473 -0.1017 0.119 Uiso calc R 1 . . H
C10 0.2947(6) 0.4670(10) -0.1432(10) 0.143(4) Uani d . 1 . . C
H10A 0.2531 0.4869 -0.2001 0.215 Uiso calc R 1 A . H
H10B 0.2849 0.3925 -0.0983 0.215 Uiso calc R 1 . . H
H10C 0.3365 0.4537 -0.1883 0.215 Uiso calc R 1 . . H
C11 0.7252(2) 0.4940(4) 0.5897(4) 0.0476(10) Uani d . 1 A . C
C12 0.7383(2) 0.5769(3) 0.6916(4) 0.0465(10) Uani d . 1 . . C
H12 0.7119 0.6509 0.6936 0.056 Uiso calc R 1 . . H
C13 0.7892(2) 0.5484(3) 0.7860(4) 0.0436(10) Uani d . 1 . . C
C14 0.8290(2) 0.4321(3) 0.7903(4) 0.0386(9) Uani d . 1 . . C
C15 0.8195(2) 0.3556(3) 0.6825(4) 0.0388(9) Uani d . 1 . . C
C16 0.7672(3) 0.3887(4) 0.5841(4) 0.0490(11) Uani d . 1 . . C
H16 0.7613 0.3381 0.5142 0.059 Uiso calc R 1 . . H
C17 0.7787(4) 0.7442(5) 0.8885(6) 0.092(2) Uani d . 1 . . C
H17A 0.7963 0.7852 0.9642 0.138 Uiso calc R 1 . . H
H17B 0.7263 0.7393 0.8830 0.138 Uiso calc R 1 . . H
H17C 0.7933 0.7909 0.8195 0.138 Uiso calc R 1 . . H
C18 0.8620(2) 0.2461(3) 0.6740(4) 0.0426(10) Uani d . 1 . . C
H18 0.8552 0.1981 0.6023 0.051 Uiso calc R 1 . . H
C19 0.9597(2) 0.1020(3) 0.7650(3) 0.0341(8) Uani d . 1 . . C
C20 1.0352(2) 0.1500(3) 0.8124(4) 0.0387(9) Uani d . 1 . . C
H20A 1.0673 0.0793 0.8320 0.046 Uiso calc R 1 . . H
H20B 1.0551 0.1978 0.7475 0.046 Uiso calc R 1 . . H
C21 0.9295(2) 0.0091(3) 0.8547(4) 0.0401(9) Uani d . 1 . . C
H21A 0.9281 0.0470 0.9356 0.048 Uiso calc R 1 . . H
H21B 0.8803 -0.0159 0.8244 0.048 Uiso calc R 1 . . H
C22 0.9662(2) 0.0438(3) 0.6383(3) 0.0394(9) Uani d . 1 . . C
H22A 0.9687 0.1103 0.5780 0.047 Uiso calc R 1 . . H
H22B 1.0115 -0.0030 0.6412 0.047 Uiso calc R 1 . . H
N1 0.6307(2) 0.6045(4) 0.5019(4) 0.0621(11) Uani d . 1 A . N
N2 0.6700(2) 0.5117(3) 0.4923(4) 0.0574(10) Uani d . 1 . . N
N3 0.90972(19) 0.2101(3) 0.7615(3) 0.0379(8) Uani d . 1 . . N
O1 0.8084(2) 0.6214(3) 0.8869(3) 0.0635(10) Uani d . 1 . . O
O2 0.87152(16) 0.4034(2) 0.8860(2) 0.0436(7) Uani d . 1 . . O
O3 1.03352(16) 0.2263(2) 0.9193(2) 0.0434(7) Uani d . 1 . . O
H3 1.0175 0.1858 0.9748 0.065 Uiso calc R 1 . . H
O4 0.97655(19) -0.0960(2) 0.8625(3) 0.0549(9) Uani d . 1 . . O
H4 0.9617 -0.1475 0.9101 0.082 Uiso calc R 1 . . H
O5 0.90756(17) -0.0366(2) 0.5983(2) 0.0453(7) Uani d . 1 . . O
H5 0.9057 -0.0942 0.6478 0.068 Uiso calc R 1 . . H
H1 0.915(2) 0.259(4) 0.827(4) 0.048(12) Uiso d . 1 . . H

loop_
_atom_site_aniso_label
_atom_site_aniso_U_11
_atom_site_aniso_U_22
_atom_site_aniso_U_33
_atom_site_aniso_U_12
_atom_site_aniso_U_13
_atom_site_aniso_U_23
C1 0.072(2) 0.0913(17) 0.079(2) 0.0263(15) -0.0246(15) -0.0076(15)
C4 0.072(2) 0.0913(17) 0.079(2) 0.0263(15) -0.0246(15) -0.0076(15)
C2B 0.072(2) 0.0913(17) 0.079(2) 0.0263(15) -0.0246(15) -0.0076(15)
C2A 0.072(2) 0.0913(17) 0.079(2) 0.0263(15) -0.0246(15) -0.0076(15)
C3B 0.072(2) 0.0913(17) 0.079(2) 0.0263(15) -0.0246(15) -0.0076(15)
C3A 0.072(2) 0.0913(17) 0.079(2) 0.0263(15) -0.0246(15) -0.0076(15)
C5A 0.072(2) 0.0913(17) 0.079(2) 0.0263(15) -0.0246(15) -0.0076(15)
C5B 0.072(2) 0.0913(17) 0.079(2) 0.0263(15) -0.0246(15) -0.0076(15)
C6A 0.072(2) 0.0913(17) 0.079(2) 0.0263(15) -0.0246(15) -0.0076(15)
C6B 0.072(2) 0.0913(17) 0.079(2) 0.0263(15) -0.0246(15) -0.0076(15)
C7 0.072(2) 0.0913(17) 0.079(2) 0.0263(15) -0.0246(15) -0.0076(15)
C8 0.080(4) 0.109(5) 0.083(4) 0.017(4) -0.019(4) 0.008(4)
C9 0.099(5) 0.109(5) 0.082(4) 0.027(4) -0.028(4) -0.011(4)
C10 0.129(8) 0.172(9) 0.120(7) -0.003(7) -0.038(6) -0.024(6)
C11 0.048(3) 0.046(2) 0.046(2) 0.0056(18) -0.013(2) 0.0023(17)
C12 0.050(3) 0.0343(18) 0.053(3) 0.0098(17) -0.006(2) -0.0011(17)
C13 0.047(2) 0.0365(18) 0.046(2) 0.0023(17) -0.004(2) -0.0054(17)
C14 0.040(2) 0.0366(18) 0.038(2) -0.0015(16) -0.0045(18) 0.0018(15)
C15 0.043(2) 0.0349(17) 0.037(2) 0.0026(16) -0.0079(18) -0.0012(15)
C16 0.059(3) 0.042(2) 0.043(2) 0.0067(19) -0.012(2) -0.0054(17)
C17 0.107(5) 0.055(3) 0.104(5) 0.030(3) -0.036(4) -0.034(3)
C18 0.052(3) 0.0365(19) 0.037(2) 0.0027(17) -0.0098(19) -0.0012(16)
C19 0.043(2) 0.0245(15) 0.0335(19) 0.0048(14) -0.0051(17) 0.0005(13)
C20 0.044(2) 0.0326(17) 0.038(2) 0.0016(16) -0.0045(18) 0.0032(15)
C21 0.054(3) 0.0327(17) 0.033(2) 0.0017(17) -0.0035(19) 0.0010(14)
C22 0.053(2) 0.0358(17) 0.0282(19) 0.0069(17) -0.0043(18) -0.0001(14)
N1 0.055(2) 0.058(2) 0.069(3) 0.0148(19) -0.018(2) 0.0006(19)
N2 0.059(2) 0.053(2) 0.056(2) 0.0144(18) -0.014(2) 0.0025(17)
N3 0.045(2) 0.0312(15) 0.0348(18) 0.0046(13) -0.0078(16) -0.0035(13)
O1 0.082(2) 0.0449(16) 0.058(2) 0.0206(15) -0.0205(18) -0.0186(14)
O2 0.0495(17) 0.0423(14) 0.0358(15) 0.0062(12) -0.0120(13) -0.0053(11)
O3 0.0602(19) 0.0335(12) 0.0342(14) -0.0064(12) -0.0086(13) 0.0022(10)
O4 0.086(2) 0.0323(13) 0.0466(17) 0.0128(14) 0.0056(16) 0.0103(12)
O5 0.065(2) 0.0318(12) 0.0366(15) -0.0006(12) -0.0104(14) 0.0001(10)

loop_
_atom_type_symbol
_atom_type_description
_atom_type_scat_dispersion_real
_atom_type_scat_dispersion_imag
_atom_type_scat_source
C C 0.0033 0.0016 'International Tables Vol C Tables 4.2.6.8 and 6.1.1.4'
H H 0.0000 0.0000 'International Tables Vol C Tables 4.2.6.8 and 6.1.1.4'
N N 0.0061 0.0033 'International Tables Vol C Tables 4.2.6.8 and 6.1.1.4'
O O 0.0106 0.0060 'International Tables Vol C Tables 4.2.6.8 and 6.1.1.4'

loop_
_geom_angle_atom_site_label_1
_geom_angle_atom_site_label_2
_geom_angle_atom_site_label_3
_geom_angle
_geom_angle_publ_flag
C2B C1 C6A 104.0(7) ?
C2B C1 C6B 114.9(9) ?
C2B C1 N1 124.6(6) ?
C6A C1 N1 117.6(6) ?
C6B C1 N1 120.5(8) ?
C6A C1 C2A 121.5(9) ?
C6B C1 C2A 106.9(9) ?
N1 C1 C2A 120.7(7) ?
C5B C4 C3B 119.3(9) ?
C3B C4 C5A 105.4(7) ?
C5B C4 C3A 105.3(9) ?
C5A C4 C3A 118.5(9) ?
C5B C4 C7 119.5(8) ?
C3B C4 C7 120.8(7) ?
C5A C4 C7 120.8(6) ?
C3A C4 C7 120.6(8) ?
C1 C2B C3B 124.6(9) ?
C1 C2B H2B 117.7 ?
C3B C2B H2B 117.7 ?
C3A C2A C1 117.5(13) ?
C3A C2A H2A 121.2 ?
C1 C2A H2A 121.2 ?
C4 C3B C2B 119.2(10) ?
C4 C3B H3B 120.4 ?
C2B C3B H3B 120.4 ?
C2A C3A C4 119.3(13) ?
C2A C3A H3A 120.4 ?
C4 C3A H3A 120.4 ?
C4 C5A C6A 123.1(9) ?
C4 C5A H5A 118.5 ?
C6A C5A H5A 118.5 ?
C4 C5B C6B 120.7(13) ?
C4 C5B H5B 119.6 ?
C6B C5B H5B 119.6 ?
C1 C6A C5A 120.0(9) ?
C1 C6A H6A 120.0 ?
C5A C6A H6A 120.0 ?
C1 C6B C5B 120.3(13) ?
C1 C6B H6B 119.8 ?
C5B C6B H6B 119.8 ?
C8 C7 C4 115.2(5) ?
C8 C7 H7A 108.5 ?
C4 C7 H7A 108.5 ?
C8 C7 H7B 108.5 ?
C4 C7 H7B 108.5 ?
H7A C7 H7B 107.5 ?
C7 C8 C9 114.6(5) ?
C7 C8 H8A 108.6 ?
C9 C8 H8A 108.6 ?
C7 C8 H8B 108.6 ?
C9 C8 H8B 108.6 ?
H8A C8 H8B 107.6 ?
C10 C9 C8 115.1(7) ?
C10 C9 H9A 108.5 ?
C8 C9 H9A 108.5 ?
C10 C9 H9B 108.5 ?
C8 C9 H9B 108.5 ?
H9A C9 H9B 107.5 ?
C9 C10 H10A 109.5 ?
C9 C10 H10B 109.5 ?
H10A C10 H10B 109.5 ?
C9 C10 H10C 109.5 ?
H10A C10 H10C 109.5 ?
H10B C10 H10C 109.5 ?
C16 C11 N2 116.6(4) y
C16 C11 C12 119.5(4) ?
N2 C11 C12 123.9(4) y
C13 C12 C11 120.2(4) ?
C13 C12 H12 119.9 ?
C11 C12 H12 119.9 ?
C12 C13 O1 125.9(4) y
C12 C13 C14 122.0(4) ?
O1 C13 C14 112.1(3) ?
O2 C14 C15 123.2(3) y
O2 C14 C13 120.3(3) y
C15 C14 C13 116.5(3) ?
C16 C15 C18 119.9(3) ?
C16 C15 C14 120.0(3) ?
C18 C15 C14 120.2(3) ?
C11 C16 C15 121.3(4) ?
C11 C16 H16 119.4 ?
C15 C16 H16 119.4 ?
O1 C17 H17A 109.5 ?
O1 C17 H17B 109.5 ?
H17A C17 H17B 109.5 ?
O1 C17 H17C 109.5 ?
H17A C17 H17C 109.5 ?
H17B C17 H17C 109.5 ?
N3 C18 C15 122.7(4) y
N3 C18 H18 118.6 ?
C15 C18 H18 118.6 ?
N3 C19 C20 106.9(3) ?
N3 C19 C22 113.5(3) ?
C20 C19 C22 107.1(3) ?
N3 C19 C21 105.2(3) ?
C20 C19 C21 112.3(3) ?
C22 C19 C21 111.9(3) ?
O3 C20 C19 112.2(3) ?
O3 C20 H20A 109.2 ?
C19 C20 H20A 109.2 ?
O3 C20 H20B 109.2 ?
C19 C20 H20B 109.2 ?
H20A C20 H20B 107.9 ?
O4 C21 C19 107.2(3) ?
O4 C21 H21A 110.3 ?
C19 C21 H21A 110.3 ?
O4 C21 H21B 110.3 ?
C19 C21 H21B 110.3 ?
H21A C21 H21B 108.5 ?
O5 C22 C19 113.7(3) ?
O5 C22 H22A 108.8 ?
C19 C22 H22A 108.8 ?
O5 C22 H22B 108.8 ?
C19 C22 H22B 108.8 ?
H22A C22 H22B 107.7 ?
N2 N1 C1 113.8(4) ?
N1 N2 C11 115.5(4) y
C18 N3 C19 129.2(3) y
C18 N3 H1 116(3) ?
C19 N3 H1 115(3) ?
C13 O1 C17 117.9(4) ?
C20 O3 H3 109.5 ?
C21 O4 H4 109.5 ?
C22 O5 H5 109.5 ?

loop_
_geom_bond_atom_site_label_1
_geom_bond_atom_site_label_2
_geom_bond_distance
_geom_bond_publ_flag
C1 C2B 1.332(11) ?
C1 C6A 1.354(11) ?
C1 C6B 1.363(15) ?
C1 N1 1.427(7) y
C1 C2A 1.473(18) ?
C4 C5B 1.310(17) ?
C4 C3B 1.323(11) ?
C4 C5A 1.331(11) ?
C4 C3A 1.512(16) ?
C4 C7 1.525(8) y
C2B C3B 1.397(13) ?
C2B H2B 0.9300 ?
C2A C3A 1.38(2) ?
C2A H2A 0.9300 ?
C3B H3B 0.9300 ?
C3A H3A 0.9300 ?
C5A C6A 1.395(13) ?
C5A H5A 0.9300 ?
C5B C6B 1.44(2) ?
C5B H5B 0.9300 ?
C6A H6A 0.9300 ?
C6B H6B 0.9300 ?
C7 C8 1.509(9) ?
C7 H7A 0.9700 ?
C7 H7B 0.9700 ?
C8 C9 1.513(9) ?
C8 H8A 0.9700 ?
C8 H8B 0.9700 ?
C9 C10 1.487(11) ?
C9 H9A 0.9700 ?
C9 H9B 0.9700 ?
C10 H10A 0.9600 ?
C10 H10B 0.9600 ?
C10 H10C 0.9600 ?
C11 C16 1.372(6) ?
C11 N2 1.406(6) y
C11 C12 1.420(6) ?
C12 C13 1.355(6) ?
C12 H12 0.9300 ?
C13 O1 1.363(5) y
C13 C14 1.442(5) ?
C14 O2 1.276(5) y
C14 C15 1.425(5) ?
C15 C16 1.411(6) ?
C15 C18 1.417(5) ?
C16 H16 0.9300 ?
C17 O1 1.423(6) y
C17 H17A 0.9600 ?
C17 H17B 0.9600 ?
C17 H17C 0.9600 ?
C18 N3 1.289(5) y
C18 H18 0.9300 ?
C19 N3 1.476(5) ?
C19 C20 1.523(6) ?
C19 C22 1.524(5) ?
C19 C21 1.532(5) ?
C20 O3 1.422(5) y
C20 H20A 0.9700 ?
C20 H20B 0.9700 ?
C21 O4 1.416(5) y
C21 H21A 0.9700 ?
C21 H21B 0.9700 ?
C22 O5 1.416(5) y
C22 H22A 0.9700 ?
C22 H22B 0.9700 ?
N1 N2 1.238(5) y
N3 H1 0.88(5) ?
O3 H3 0.8200 ?
O4 H4 0.8200 ?
O5 H5 0.8200 ?

loop_
_geom_hbond_atom_site_label_D
_geom_hbond_atom_site_label_H
_geom_hbond_atom_site_label_A
_geom_hbond_site_symmetry_A
_geom_hbond_distance_DH
_geom_hbond_distance_HA
_geom_hbond_distance_DA
_geom_hbond_angle_DHA
O4 H4 O3 3_757 0.82 2.03 2.769(4) 150.1
O3 H3 O4 3_757 0.82 2.00 2.769(4) 155.2
O5 H5 O3 2_746 0.82 2.37 2.771(3) 110.8
C20 H20B O4 2_756 0.97 2.55 3.310(5) 135.4
C22 H22B O2 2_746 0.97 2.42 3.375(5) 169.1
N3 H1 O2 . 0.88(5) 1.88(5) 2.603(4) 138(4)
O5 H5 O4 . 0.82 2.56 3.088(4) 123.6

loop_
_geom_torsion_atom_site_label_1
_geom_torsion_atom_site_label_2
_geom_torsion_atom_site_label_3
_geom_torsion_atom_site_label_4
_geom_torsion
_geom_torsion_publ_flag
C6A C1 C2B C3B 36.2(13) ?
C6B C1 C2B C3B -5.8(15) ?
N1 C1 C2B C3B 175.0(9) ?
C2A C1 C2B C3B -89.7(18) ?
C2B C1 C2A C3A 69.0(17) ?
C6A C1 C2A C3A 1.8(18) ?
C6B C1 C2A C3A -40.5(17) ?
N1 C1 C2A C3A 176.7(12) ?
C5B C4 C3B C2B 7.8(16) ?
C5A C4 C3B C2B -37.5(13) ?
C3A C4 C3B C2B 80.8(17) ?
C7 C4 C3B C2B -179.1(9) ?
C1 C2B C3B C4 0.9(17) ?
C1 C2A C3A C4 2(2) ?
C5B C4 C3A C2A 40.8(18) ?
C3B C4 C3A C2A -79.4(19) ?
C5A C4 C3A C2A -4.6(19) ?
C7 C4 C3A C2A 179.8(12) ?
C5B C4 C5A C6A -78.4(15) ?
C3B C4 C5A C6A 38.1(13) ?
C3A C4 C5A C6A 4.1(16) ?
C7 C4 C5A C6A 179.7(9) ?
C3B C4 C5B C6B -10.9(18) ?
C5A C4 C5B C6B 70.8(15) ?
C3A C4 C5B C6B -44.6(16) ?
C7 C4 C5B C6B 175.9(10) ?
C2B C1 C6A C5A -35.3(11) ?
C6B C1 C6A C5A 76.8(14) ?
N1 C1 C6A C5A -177.6(8) ?
C2A C1 C6A C5A -2.5(13) ?
C4 C5A C6A C1 -0.6(15) ?
C2B C1 C6B C5B 2.6(14) ?
C6A C1 C6B C5B -80.0(16) ?
N1 C1 C6B C5B -178.2(10) ?
C2A C1 C6B C5B 38.9(14) ?
C4 C5B C6B C1 5.7(19) ?
C5B C4 C7 C8 138.3(10) ?
C3B C4 C7 C8 -34.8(11) ?
C5A C4 C7 C8 -170.5(8) ?
C3A C4 C7 C8 5.0(12) ?
C4 C7 C8 C9 -177.4(6) ?
C7 C8 C9 C10 -174.2(8) ?
C16 C11 C12 C13 -3.8(7) ?
N2 C11 C12 C13 175.2(4) ?
C11 C12 C13 O1 177.9(4) ?
C11 C12 C13 C14 -3.1(7) ?
C12 C13 C14 O2 -173.4(4) ?
O1 C13 C14 O2 5.7(6) ?
C12 C13 C14 C15 8.1(6) ?
O1 C13 C14 C15 -172.8(4) ?
O2 C14 C15 C16 175.0(4) ?
C13 C14 C15 C16 -6.6(6) ?
O2 C14 C15 C18 -4.7(6) ?
C13 C14 C15 C18 173.7(4) ?
N2 C11 C16 C15 -173.9(4) ?
C12 C11 C16 C15 5.2(7) ?
C18 C15 C16 C11 179.9(4) ?
C14 C15 C16 C11 0.2(7) ?
C16 C15 C18 N3 -179.0(4) ?
C14 C15 C18 N3 0.8(6) ?
N3 C19 C20 O3 47.2(4) ?
C22 C19 C20 O3 169.2(3) ?
C21 C19 C20 O3 -67.6(4) ?
N3 C19 C21 O4 -179.2(3) ?
C20 C19 C21 O4 -63.3(4) ?
C22 C19 C21 O4 57.2(4) ?
N3 C19 C22 O5 -79.9(4) ?
C20 C19 C22 O5 162.3(3) ?
C21 C19 C22 O5 38.9(4) ?
C2B C1 N1 N2 36.9(10) ?
C6A C1 N1 N2 170.7(6) ?
C6B C1 N1 N2 -142.3(8) ?
C2A C1 N1 N2 -4.4(10) ?
C1 N1 N2 C11 -175.6(5) y
C16 C11 N2 N1 177.1(4) ?
C12 C11 N2 N1 -1.9(7) ?
C15 C18 N3 C19 -177.5(4) ?
C20 C19 N3 C18 132.3(4) ?
C22 C19 N3 C18 14.4(6) ?
C21 C19 N3 C18 -108.2(5) ?
C12 C13 O1 C17 -7.1(7) ?
C14 C13 O1 C17 173.8(5) ?
